data_1558570
loop_
_publ_author_name
'Pederson, Petra J.'
'Cai, Shengxin'
'Carver, Chase'
'Powell, Douglas R.'
'Risinger, April L.'
'Grkovic, Tanja'
'O'Keefe, Barry R'
'Mooberry, Susan L.'
'Cichewicz, Robert H.'

_publ_section_title
;
 Triple-Negative Breast Cancer Cells Exhibit Differential Sensitivity to
 Cardenolides from <i>Calotropis gigantea</i>.
;
_journal_issue 7
_journal_name_full 'Journal of natural products'
_journal_page_first 2269
_journal_page_last 2280
_journal_paper_doi 10.1021/acs.jnatprod.0c00423
_journal_volume 83
_journal_year 2020
_chemical_absolute_configuration ad
_chemical_formula_moiety 'C23 H34 O5, H2 O'
_chemical_formula_sum 'C23 H36 O6'
_chemical_formula_weight 408.52
_space_group_crystal_system monoclinic
_space_group_IT_number 4
_space_group_name_Hall 'P 2yb'
_space_group_name_H-M_alt 'P 1 21 1'
_atom_sites_solution_hydrogens mixed
_atom_sites_solution_primary dual
_atom_sites_solution_secondary difmap
_audit_creation_method SHELXL-2018/3
_cell_angle_alpha 90
_cell_angle_beta 94.598(2)
_cell_angle_gamma 90
_cell_formula_units_Z 2
_cell_length_a 7.6298(4)
_cell_length_b 7.8915(4)
_cell_length_c 16.7699(9)
_cell_measurement_reflns_used 9910
_cell_measurement_temperature 100(2)
_cell_measurement_theta_max 27.12
_cell_measurement_theta_min 2.44
_cell_volume 1006.48(9)
_computing_cell_refinement 'SAINT (Bruker, 2016)'
_computing_data_collection 'APEX3 (Bruker, 2018)'
_computing_data_reduction 'SAINT (Bruker, 2016)'
_computing_molecular_graphics 'Mercury (CCDC, 2018)'
_computing_publication_material 'SHELXL-2018/3 (Sheldrick, 2015b)'
_computing_structure_refinement 'SHELXL-2018/3 (Sheldrick, 2015b)'
_computing_structure_solution 'SHELXT (Sheldrick, 2015a)'
_diffrn_ambient_temperature 100(2)
_diffrn_measured_fraction_theta_full 0.999
_diffrn_measured_fraction_theta_max 0.999
_diffrn_measurement_device '\k--geometry diffractometer'
_diffrn_measurement_device_type 'Bruker Photon II cmos'
_diffrn_measurement_method '\w and \f scans'
_diffrn_radiation_monochromator 'multilayer mirror'
_diffrn_radiation_type MoK\a
_diffrn_radiation_wavelength 0.71073
_diffrn_reflns_av_R_equivalents 0.0513
_diffrn_reflns_av_unetI/netI 0.0286
_diffrn_reflns_Laue_measured_fraction_full 0.999
_diffrn_reflns_Laue_measured_fraction_max 0.999
_diffrn_reflns_limit_h_max 9
_diffrn_reflns_limit_h_min -9
_diffrn_reflns_limit_k_max 9
_diffrn_reflns_limit_k_min -10
_diffrn_reflns_limit_l_max 21
_diffrn_reflns_limit_l_min -21
_diffrn_reflns_number 30007
_diffrn_reflns_point_group_measured_fraction_full 0.976
_diffrn_reflns_point_group_measured_fraction_max 0.972
_diffrn_reflns_theta_full 25.242
_diffrn_reflns_theta_max 27.165
_diffrn_reflns_theta_min 2.437
_diffrn_source 'microfocus sealed tube'
_diffrn_source_type 'Incoatec I\mS 3.0'
_exptl_absorpt_coefficient_mu 0.096
_exptl_absorpt_correction_T_max 0.7455
_exptl_absorpt_correction_T_min 0.6971
_exptl_absorpt_correction_type multi-scan
_exptl_absorpt_process_details
; 
 SADABS 2016/2: Krause, L., Herbst-Irmer, R., Sheldrick G.M. & Stalke D., 
 J. Appl. Cryst. 48 (2015) 3-10 
;
_exptl_crystal_colour colourless
_exptl_crystal_density_diffrn 1.348
_exptl_crystal_description plate
_exptl_crystal_F_000 444
_exptl_crystal_size_max 0.296
_exptl_crystal_size_mid 0.148
_exptl_crystal_size_min 0.018
_refine_diff_density_max 0.286
_refine_diff_density_min -0.171
_refine_diff_density_rms 0.038
_refine_ls_abs_structure_details
; 
 Flack x determined using 1731 quotients [(I+)-(I-)]/[(I+)+(I-)] 
 (Parsons, Flack and Wagner, Acta Cryst. B69 (2013) 249-259). 
  
 Hooft y      = 0.0(3) 
 P2(true)     = 0.983 
 P3(true)     = 0.719 
 P3(rac-twin) = 0.268 
 P3(false)    = 0.013 
;
_refine_ls_abs_structure_Flack 0.0(4)
_refine_ls_extinction_method none
_refine_ls_goodness_of_fit_ref 1.001
_refine_ls_hydrogen_treatment mixed
_refine_ls_matrix_type full
_refine_ls_number_parameters 278
_refine_ls_number_reflns 4333
_refine_ls_number_restraints 1
_refine_ls_restrained_S_all 1.001
_refine_ls_R_factor_all 0.0357
_refine_ls_R_factor_gt 0.0322
_refine_ls_shift/su_max 0.000
_refine_ls_shift/su_mean 0.000
_refine_ls_structure_factor_coef Fsqd
_refine_ls_weighting_details 'w=1/[\s^2^(Fo^2^)+(0.0380P)^2^+0.3400P] where P=(Fo^2^+2Fc^2^)/3'
_refine_ls_weighting_scheme calc
_refine_ls_wR_factor_gt 0.0770
_refine_ls_wR_factor_ref 0.0797
_reflns_Friedel_coverage 0.812
_reflns_Friedel_fraction_full 0.949
_reflns_Friedel_fraction_max 0.940
_reflns_number_gt 4085
_reflns_number_total 4333
_reflns_threshold_expression 'I > 2\s(I)'
_cod_data_source_file np0c00423_si_003.cif
_cod_data_source_block compound_2
_cod_depositor_comments 'Adding full bibliography for 1558566--1558571.cif.'
_cod_original_sg_symbol_H-M 'P 21'
_cod_database_code 1558570
_shelx_space_group_comment
; 
The symmetry employed for this shelxl refinement is uniquely defined 
by the following loop, which should always be used as a source of 
symmetry information in preference to the above space-group names. 
They are only intended as comments. 
;
_shelx_estimated_absorpt_t_min 0.972
_shelx_estimated_absorpt_t_max 0.998

loop_
_space_group_symop_operation_xyz
'x, y, z'
'-x, y+1/2, -z'

loop_
_atom_site_label
_atom_site_type_symbol
_atom_site_fract_x
_atom_site_fract_y
_atom_site_fract_z
_atom_site_U_iso_or_equiv
_atom_site_adp_type
_atom_site_occupancy
_atom_site_site_symmetry_order
_atom_site_calc_flag
_atom_site_refinement_flags_posn
_atom_site_refinement_flags_adp
_atom_site_refinement_flags_occupancy
_atom_site_disorder_assembly
_atom_site_disorder_group
O1 O 0.90729(19) -0.0363(2) 0.44769(9) 0.0160(3) Uani 1 1 d . . . . .
H1 H 0.935(3) 0.019(4) 0.4885(17) 0.019 Uiso 1 1 d . U . . .
O2 O 0.07415(19) 0.6994(2) 0.25667(8) 0.0147(3) Uani 1 1 d . . . . .
H2 H 0.141(3) 0.765(4) 0.2742(16) 0.018 Uiso 1 1 d . U . . .
O3 O 0.2110(2) -0.0291(2) 0.35747(9) 0.0170(3) Uani 1 1 d . . . . .
H3O H 0.133(4) -0.046(4) 0.3877(16) 0.020 Uiso 1 1 d . U . . .
O4 O -0.4314(2) 0.8035(2) 0.04554(10) 0.0240(4) Uani 1 1 d . . . . .
O5 O -0.4061(2) 1.0630(3) 0.09961(10) 0.0312(4) Uani 1 1 d . . . . .
C1 C 0.5303(3) 0.0310(3) 0.29128(12) 0.0139(4) Uani 1 1 d . . . . .
H1A H 0.442206 -0.050350 0.267511 0.017 Uiso 1 1 calc R U . . .
H1B H 0.599260 0.073046 0.247788 0.017 Uiso 1 1 calc R U . . .
C2 C 0.6539(3) -0.0618(3) 0.35304(12) 0.0150(4) Uani 1 1 d . . . . .
H2A H 0.584776 -0.111747 0.394656 0.018 Uiso 1 1 calc R U . . .
H2B H 0.713564 -0.155221 0.326552 0.018 Uiso 1 1 calc R U . . .
C3 C 0.7910(3) 0.0587(3) 0.39196(12) 0.0148(4) Uani 1 1 d . . . . .
H3 H 0.861901 0.104674 0.349235 0.018 Uiso 1 1 calc R U . . .
C4 C 0.7031(3) 0.2068(3) 0.43101(12) 0.0138(4) Uani 1 1 d . . . . .
H4A H 0.793804 0.287315 0.453214 0.017 Uiso 1 1 calc R U . . .
H4B H 0.637352 0.164900 0.475593 0.017 Uiso 1 1 calc R U . . .
C5 C 0.5765(3) 0.2978(3) 0.36925(12) 0.0118(4) Uani 1 1 d . . . . .
H5 H 0.650272 0.338936 0.326517 0.014 Uiso 1 1 calc R U . . .
C6 C 0.4970(3) 0.4557(3) 0.40425(11) 0.0136(4) Uani 1 1 d . . . . .
H6A H 0.591348 0.525370 0.431781 0.016 Uiso 1 1 calc R U . . .
H6B H 0.414399 0.422288 0.444065 0.016 Uiso 1 1 calc R U . . .
C7 C 0.3997(3) 0.5592(3) 0.33773(12) 0.0141(4) Uani 1 1 d . . . . .
H7A H 0.485848 0.604645 0.302134 0.017 Uiso 1 1 calc R U . . .
H7B H 0.341365 0.656683 0.361746 0.017 Uiso 1 1 calc R U . . .
C8 C 0.2610(3) 0.4549(3) 0.28770(11) 0.0123(4) Uani 1 1 d . . . . .
H8 H 0.168621 0.422579 0.323939 0.015 Uiso 1 1 calc R U . . .
C9 C 0.3389(3) 0.2885(3) 0.25716(12) 0.0120(4) Uani 1 1 d . . . . .
H9 H 0.431317 0.321868 0.221135 0.014 Uiso 1 1 calc R U . . .
C10 C 0.4338(2) 0.1812(3) 0.32654(11) 0.0118(4) Uani 1 1 d . . . . .
C11 C 0.1971(3) 0.1925(3) 0.20499(12) 0.0146(4) Uani 1 1 d . . . . .
H11A H 0.249026 0.089465 0.182853 0.018 Uiso 1 1 calc R U . . .
H11B H 0.102126 0.156783 0.238242 0.018 Uiso 1 1 calc R U . . .
C12 C 0.1200(3) 0.3045(3) 0.13639(12) 0.0153(4) Uani 1 1 d . . . . .
H12A H 0.031125 0.238372 0.103321 0.018 Uiso 1 1 calc R U . . .
H12B H 0.215061 0.334854 0.102108 0.018 Uiso 1 1 calc R U . . .
C13 C 0.0337(3) 0.4688(3) 0.16396(11) 0.0130(4) Uani 1 1 d . . . . .
C14 C 0.1705(3) 0.5652(3) 0.22033(12) 0.0128(4) Uani 1 1 d . . . . .
C15 C 0.2962(3) 0.6420(3) 0.16302(12) 0.0148(4) Uani 1 1 d . . . . .
H15A H 0.352545 0.745604 0.186476 0.018 Uiso 1 1 calc R U . . .
H15B H 0.389297 0.559777 0.152084 0.018 Uiso 1 1 calc R U . . .
C16 C 0.1833(3) 0.6849(3) 0.08570(12) 0.0181(4) Uani 1 1 d . . . . .
H16A H 0.244087 0.649359 0.038453 0.022 Uiso 1 1 calc R U . . .
H16B H 0.161673 0.808433 0.082199 0.022 Uiso 1 1 calc R U . . .
C17 C 0.0064(3) 0.5875(3) 0.08844(12) 0.0141(4) Uani 1 1 d . . . . .
H17 H -0.007907 0.513295 0.040020 0.017 Uiso 1 1 calc R U . . .
C18 C -0.1360(3) 0.4287(3) 0.20264(12) 0.0166(4) Uani 1 1 d . . . . .
H18A H -0.193929 0.534684 0.215964 0.025 Uiso 1 1 calc R U . . .
H18B H -0.108458 0.362680 0.251529 0.025 Uiso 1 1 calc R U . . .
H18C H -0.214518 0.363064 0.165240 0.025 Uiso 1 1 calc R U . . .
C19 C 0.3054(3) 0.1189(3) 0.38673(12) 0.0136(4) Uani 1 1 d . . . . .
H19A H 0.372040 0.091921 0.438274 0.016 Uiso 1 1 calc R U . . .
H19B H 0.220813 0.210237 0.396422 0.016 Uiso 1 1 calc R U . . .
C20 C -0.1489(3) 0.7049(3) 0.08582(12) 0.0150(4) Uani 1 1 d . . . . .
C21 C -0.3206(3) 0.6565(3) 0.04159(13) 0.0203(5) Uani 1 1 d . . . . .
H21A H -0.303441 0.627485 -0.014693 0.024 Uiso 1 1 calc R U . . .
H21B H -0.373223 0.557886 0.067265 0.024 Uiso 1 1 calc R U . . .
C22 C -0.1650(3) 0.8619(3) 0.11346(13) 0.0204(5) Uani 1 1 d . . . . .
H22 H -0.076130 0.922252 0.144570 0.025 Uiso 1 1 calc R U . . .
C23 C -0.3407(3) 0.9273(3) 0.08857(12) 0.0214(5) Uani 1 1 d . . . . .
O1A O 1.0441(2) 0.1193(2) 0.58266(10) 0.0193(3) Uani 1 1 d . . . . .
H1OA H 1.012(3) 0.126(4) 0.6317(17) 0.023 Uiso 1 1 d . U . . .
H1OB H 1.072(4) 0.210(4) 0.5695(17) 0.023 Uiso 1 1 d . U . . .

loop_
_atom_site_aniso_label
_atom_site_aniso_U_11
_atom_site_aniso_U_22
_atom_site_aniso_U_33
_atom_site_aniso_U_23
_atom_site_aniso_U_13
_atom_site_aniso_U_12
O1 0.0169(7) 0.0127(8) 0.0177(7) -0.0021(6) -0.0033(6) 0.0026(6)
O2 0.0169(7) 0.0111(8) 0.0158(7) -0.0033(6) -0.0007(6) 0.0011(6)
O3 0.0168(7) 0.0126(8) 0.0223(7) -0.0022(6) 0.0054(6) -0.0049(6)
O4 0.0162(7) 0.0297(10) 0.0255(8) 0.0058(7) -0.0010(6) 0.0030(7)
O5 0.0375(10) 0.0362(11) 0.0196(8) 0.0018(8) 0.0008(7) 0.0180(9)
C1 0.0149(10) 0.0109(10) 0.0159(9) -0.0030(8) 0.0009(7) 0.0001(8)
C2 0.0164(9) 0.0111(11) 0.0173(9) -0.0022(8) 0.0002(7) 0.0020(8)
C3 0.0145(9) 0.0128(10) 0.0168(10) 0.0005(8) -0.0004(8) 0.0011(8)
C4 0.0132(9) 0.0126(11) 0.0152(9) -0.0013(8) -0.0013(7) -0.0017(8)
C5 0.0131(9) 0.0085(9) 0.0139(9) -0.0005(7) 0.0013(7) -0.0002(8)
C6 0.0163(9) 0.0109(10) 0.0134(9) -0.0023(8) -0.0015(7) -0.0006(8)
C7 0.0159(9) 0.0102(10) 0.0156(9) -0.0016(8) -0.0027(8) 0.0005(8)
C8 0.0139(9) 0.0105(10) 0.0124(8) -0.0016(8) 0.0010(7) -0.0003(8)
C9 0.0134(9) 0.0100(10) 0.0125(9) -0.0005(7) 0.0001(7) 0.0000(7)
C10 0.0118(9) 0.0098(10) 0.0135(9) 0.0001(7) -0.0001(7) -0.0009(7)
C11 0.0178(10) 0.0099(10) 0.0156(9) -0.0011(8) -0.0026(8) -0.0009(8)
C12 0.0178(10) 0.0128(10) 0.0148(10) -0.0036(8) -0.0016(8) -0.0003(8)
C13 0.0136(9) 0.0136(10) 0.0119(9) -0.0002(8) 0.0005(7) -0.0014(8)
C14 0.0145(9) 0.0104(10) 0.0136(9) -0.0020(7) 0.0016(7) 0.0019(8)
C15 0.0152(9) 0.0141(11) 0.0150(9) 0.0001(8) 0.0012(7) -0.0034(8)
C16 0.0149(9) 0.0227(12) 0.0169(10) 0.0047(9) 0.0022(8) -0.0020(9)
C17 0.0160(9) 0.0136(11) 0.0124(9) 0.0005(8) 0.0001(7) -0.0019(8)
C18 0.0150(9) 0.0179(11) 0.0168(9) 0.0032(8) -0.0004(7) -0.0015(8)
C19 0.0148(9) 0.0110(10) 0.0149(9) -0.0001(8) 0.0011(7) -0.0028(8)
C20 0.0145(9) 0.0191(11) 0.0113(9) 0.0041(8) 0.0008(7) -0.0022(8)
C21 0.0168(10) 0.0227(13) 0.0210(11) 0.0041(9) -0.0009(8) -0.0007(9)
C22 0.0219(11) 0.0224(12) 0.0163(10) 0.0018(9) -0.0029(8) 0.0011(9)
C23 0.0239(11) 0.0289(14) 0.0116(9) 0.0045(9) 0.0029(8) 0.0058(10)
O1A 0.0251(8) 0.0138(8) 0.0191(8) -0.0007(6) 0.0016(6) -0.0020(7)

loop_
_atom_type_symbol
_atom_type_description
_atom_type_scat_dispersion_real
_atom_type_scat_dispersion_imag
_atom_type_scat_source
C C 0.0033 0.0016 'International Tables Vol C Tables 4.2.6.8 and 6.1.1.4'
H H 0.0000 0.0000 'International Tables Vol C Tables 4.2.6.8 and 6.1.1.4'
O O 0.0106 0.0060 'International Tables Vol C Tables 4.2.6.8 and 6.1.1.4'

loop_
_geom_angle_atom_site_label_1
_geom_angle_atom_site_label_2
_geom_angle_atom_site_label_3
_geom_angle
_geom_angle_site_symmetry_1
_geom_angle_site_symmetry_3
_geom_angle_publ_flag
C3 O1 H1 111.2(19) . . ?
C14 O2 H2 108(2) . . ?
C19 O3 H3O 107(2) . . ?
C23 O4 C21 109.00(16) . . ?
C2 C1 C10 113.37(16) . . ?
C2 C1 H1A 108.9 . . ?
C10 C1 H1A 108.9 . . ?
C2 C1 H1B 108.9 . . ?
C10 C1 H1B 108.9 . . ?
H1A C1 H1B 107.7 . . ?
C3 C2 C1 110.88(18) . . ?
C3 C2 H2A 109.5 . . ?
C1 C2 H2A 109.5 . . ?
C3 C2 H2B 109.5 . . ?
C1 C2 H2B 109.5 . . ?
H2A C2 H2B 108.1 . . ?
O1 C3 C2 108.56(18) . . ?
O1 C3 C4 112.90(16) . . ?
C2 C3 C4 110.69(16) . . ?
O1 C3 H3 108.2 . . ?
C2 C3 H3 108.2 . . ?
C4 C3 H3 108.2 . . ?
C3 C4 C5 110.12(16) . . ?
C3 C4 H4A 109.6 . . ?
C5 C4 H4A 109.6 . . ?
C3 C4 H4B 109.6 . . ?
C5 C4 H4B 109.6 . . ?
H4A C4 H4B 108.2 . . ?
C6 C5 C4 111.76(16) . . ?
C6 C5 C10 112.04(16) . . ?
C4 C5 C10 114.37(17) . . ?
C6 C5 H5 106.0 . . ?
C4 C5 H5 106.0 . . ?
C10 C5 H5 106.0 . . ?
C5 C6 C7 109.96(16) . . ?
C5 C6 H6A 109.7 . . ?
C7 C6 H6A 109.7 . . ?
C5 C6 H6B 109.7 . . ?
C7 C6 H6B 109.7 . . ?
H6A C6 H6B 108.2 . . ?
C6 C7 C8 112.70(17) . . ?
C6 C7 H7A 109.1 . . ?
C8 C7 H7A 109.1 . . ?
C6 C7 H7B 109.1 . . ?
C8 C7 H7B 109.1 . . ?
H7A C7 H7B 107.8 . . ?
C7 C8 C14 110.21(17) . . ?
C7 C8 C9 111.73(16) . . ?
C14 C8 C9 113.44(15) . . ?
C7 C8 H8 107.0 . . ?
C14 C8 H8 107.0 . . ?
C9 C8 H8 107.0 . . ?
C11 C9 C8 109.61(16) . . ?
C11 C9 C10 114.78(17) . . ?
C8 C9 C10 112.31(16) . . ?
C11 C9 H9 106.5 . . ?
C8 C9 H9 106.5 . . ?
C10 C9 H9 106.5 . . ?
C1 C10 C19 110.74(18) . . ?
C1 C10 C5 107.08(15) . . ?
C19 C10 C5 110.19(15) . . ?
C1 C10 C9 109.72(15) . . ?
C19 C10 C9 112.23(15) . . ?
C5 C10 C9 106.68(16) . . ?
C12 C11 C9 110.75(17) . . ?
C12 C11 H11A 109.5 . . ?
C9 C11 H11A 109.5 . . ?
C12 C11 H11B 109.5 . . ?
C9 C11 H11B 109.5 . . ?
H11A C11 H11B 108.1 . . ?
C11 C12 C13 114.07(17) . . ?
C11 C12 H12A 108.7 . . ?
C13 C12 H12A 108.7 . . ?
C11 C12 H12B 108.7 . . ?
C13 C12 H12B 108.7 . . ?
H12A C12 H12B 107.6 . . ?
C18 C13 C12 110.51(18) . . ?
C18 C13 C14 113.27(16) . . ?
C12 C13 C14 108.20(16) . . ?
C18 C13 C17 113.73(16) . . ?
C12 C13 C17 106.92(16) . . ?
C14 C13 C17 103.75(16) . . ?
O2 C14 C15 109.73(17) . . ?
O2 C14 C8 108.42(15) . . ?
C15 C14 C8 114.54(16) . . ?
O2 C14 C13 105.96(15) . . ?
C15 C14 C13 103.64(15) . . ?
C8 C14 C13 114.15(17) . . ?
C16 C15 C14 106.21(16) . . ?
C16 C15 H15A 110.5 . . ?
C14 C15 H15A 110.5 . . ?
C16 C15 H15B 110.5 . . ?
C14 C15 H15B 110.5 . . ?
H15A C15 H15B 108.7 . . ?
C15 C16 C17 107.19(16) . . ?
C15 C16 H16A 110.3 . . ?
C17 C16 H16A 110.3 . . ?
C15 C16 H16B 110.3 . . ?
C17 C16 H16B 110.3 . . ?
H16A C16 H16B 108.5 . . ?
C20 C17 C16 112.26(18) . . ?
C20 C17 C13 116.32(16) . . ?
C16 C17 C13 104.94(16) . . ?
C20 C17 H17 107.7 . . ?
C16 C17 H17 107.7 . . ?
C13 C17 H17 107.7 . . ?
C13 C18 H18A 109.5 . . ?
C13 C18 H18B 109.5 . . ?
H18A C18 H18B 109.5 . . ?
C13 C18 H18C 109.5 . . ?
H18A C18 H18C 109.5 . . ?
H18B C18 H18C 109.5 . . ?
O3 C19 C10 111.29(16) . . ?
O3 C19 H19A 109.4 . . ?
C10 C19 H19A 109.4 . . ?
O3 C19 H19B 109.4 . . ?
C10 C19 H19B 109.4 . . ?
H19A C19 H19B 108.0 . . ?
C22 C20 C17 131.2(2) . . ?
C22 C20 C21 107.9(2) . . ?
C17 C20 C21 120.82(19) . . ?
O4 C21 C20 105.32(18) . . ?
O4 C21 H21A 110.7 . . ?
C20 C21 H21A 110.7 . . ?
O4 C21 H21B 110.7 . . ?
C20 C21 H21B 110.7 . . ?
H21A C21 H21B 108.8 . . ?
C20 C22 C23 109.7(2) . . ?
C20 C22 H22 125.2 . . ?
C23 C22 H22 125.2 . . ?
O5 C23 O4 121.2(2) . . ?
O5 C23 C22 130.7(2) . . ?
O4 C23 C22 108.1(2) . . ?
H1OA O1A H1OB 108(3) . . ?

loop_
_geom_bond_atom_site_label_1
_geom_bond_atom_site_label_2
_geom_bond_distance
_geom_bond_site_symmetry_2
_geom_bond_publ_flag
O1 C3 1.446(2) . ?
O1 H1 0.82(3) . ?
O2 C14 1.451(2) . ?
O2 H2 0.77(3) . ?
O3 C19 1.437(2) . ?
O3 H3O 0.82(3) . ?
O4 C23 1.369(3) . ?
O4 C21 1.440(3) . ?
O5 C23 1.201(3) . ?
C1 C2 1.530(3) . ?
C1 C10 1.539(3) . ?
C1 H1A 0.9900 . ?
C1 H1B 0.9900 . ?
C2 C3 1.521(3) . ?
C2 H2A 0.9900 . ?
C2 H2B 0.9900 . ?
C3 C4 1.521(3) . ?
C3 H3 1.0000 . ?
C4 C5 1.537(3) . ?
C4 H4A 0.9900 . ?
C4 H4B 0.9900 . ?
C5 C6 1.524(3) . ?
C5 C10 1.556(3) . ?
C5 H5 1.0000 . ?
C6 C7 1.527(3) . ?
C6 H6A 0.9900 . ?
C6 H6B 0.9900 . ?
C7 C8 1.536(3) . ?
C7 H7A 0.9900 . ?
C7 H7B 0.9900 . ?
C8 C14 1.544(3) . ?
C8 C9 1.546(3) . ?
C8 H8 1.0000 . ?
C9 C11 1.535(3) . ?
C9 C10 1.568(3) . ?
C9 H9 1.0000 . ?
C10 C19 1.542(3) . ?
C11 C12 1.530(3) . ?
C11 H11A 0.9900 . ?
C11 H11B 0.9900 . ?
C12 C13 1.542(3) . ?
C12 H12A 0.9900 . ?
C12 H12B 0.9900 . ?
C13 C18 1.527(3) . ?
C13 C14 1.551(3) . ?
C13 C17 1.576(3) . ?
C14 C15 1.536(3) . ?
C15 C16 1.536(3) . ?
C15 H15A 0.9900 . ?
C15 H15B 0.9900 . ?
C16 C17 1.557(3) . ?
C16 H16A 0.9900 . ?
C16 H16B 0.9900 . ?
C17 C20 1.502(3) . ?
C17 H17 1.0000 . ?
C18 H18A 0.9800 . ?
C18 H18B 0.9800 . ?
C18 H18C 0.9800 . ?
C19 H19A 0.9900 . ?
C19 H19B 0.9900 . ?
C20 C22 1.332(3) . ?
C20 C21 1.502(3) . ?
C21 H21A 0.9900 . ?
C21 H21B 0.9900 . ?
C22 C23 1.466(3) . ?
C22 H22 0.9500 . ?
O1A H1OA 0.88(3) . ?
O1A H1OB 0.78(3) . ?

loop_
_geom_hbond_atom_site_label_D
_geom_hbond_atom_site_label_H
_geom_hbond_atom_site_label_A
_geom_hbond_distance_DH
_geom_hbond_distance_HA
_geom_hbond_distance_DA
_geom_hbond_angle_DHA
_geom_hbond_site_symmetry_A
_geom_hbond_publ_flag
O1 H1 O1A 0.82(3) 1.90(3) 2.710(2) 167(3) . yes
O2 H2 O3 0.77(3) 2.18(3) 2.873(2) 150(3) 1_565 yes
O3 H3O O1 0.82(3) 2.06(3) 2.868(2) 165(3) 1_455 yes
C21 H21A O5 0.99 2.59 3.116(3) 113.4 2_445 yes
O1A H1OA O2 0.88(3) 2.11(3) 2.977(2) 168(3) 2_646 yes
O1A H1OB O1 0.78(3) 2.03(3) 2.795(2) 165(3) 2_756 yes

loop_
_geom_torsion_atom_site_label_1
_geom_torsion_atom_site_label_2
_geom_torsion_atom_site_label_3
_geom_torsion_atom_site_label_4
_geom_torsion
_geom_torsion_site_symmetry_1
_geom_torsion_site_symmetry_2
_geom_torsion_site_symmetry_3
_geom_torsion_site_symmetry_4
_geom_torsion_publ_flag
C10 C1 C2 C3 -58.0(2) . . . . ?
C1 C2 C3 O1 -178.18(16) . . . . ?
C1 C2 C3 C4 57.4(2) . . . . ?
O1 C3 C4 C5 -177.89(17) . . . . ?
C2 C3 C4 C5 -56.0(2) . . . . ?
C3 C4 C5 C6 -175.33(17) . . . . ?
C3 C4 C5 C10 56.0(2) . . . . ?
C4 C5 C6 C7 169.68(16) . . . . ?
C10 C5 C6 C7 -60.4(2) . . . . ?
C5 C6 C7 C8 54.6(2) . . . . ?
C6 C7 C8 C14 -178.63(16) . . . . ?
C6 C7 C8 C9 -51.6(2) . . . . ?
C7 C8 C9 C11 -177.85(16) . . . . ?
C14 C8 C9 C11 -52.5(2) . . . . ?
C7 C8 C9 C10 53.3(2) . . . . ?
C14 C8 C9 C10 178.62(16) . . . . ?
C2 C1 C10 C19 -66.2(2) . . . . ?
C2 C1 C10 C5 54.0(2) . . . . ?
C2 C1 C10 C9 169.41(16) . . . . ?
C6 C5 C10 C1 177.90(16) . . . . ?
C4 C5 C10 C1 -53.6(2) . . . . ?
C6 C5 C10 C19 -61.6(2) . . . . ?
C4 C5 C10 C19 66.9(2) . . . . ?
C6 C5 C10 C9 60.5(2) . . . . ?
C4 C5 C10 C9 -171.01(16) . . . . ?
C11 C9 C10 C1 61.9(2) . . . . ?
C8 C9 C10 C1 -172.06(16) . . . . ?
C11 C9 C10 C19 -61.7(2) . . . . ?
C8 C9 C10 C19 64.4(2) . . . . ?
C11 C9 C10 C5 177.52(16) . . . . ?
C8 C9 C10 C5 -56.4(2) . . . . ?
C8 C9 C11 C12 55.8(2) . . . . ?
C10 C9 C11 C12 -176.74(16) . . . . ?
C9 C11 C12 C13 -59.7(2) . . . . ?
C11 C12 C13 C18 -69.9(2) . . . . ?
C11 C12 C13 C14 54.7(2) . . . . ?
C11 C12 C13 C17 165.86(17) . . . . ?
C7 C8 C14 O2 -64.8(2) . . . . ?
C9 C8 C14 O2 169.12(15) . . . . ?
C7 C8 C14 C15 58.1(2) . . . . ?
C9 C8 C14 C15 -68.0(2) . . . . ?
C7 C8 C14 C13 177.41(15) . . . . ?
C9 C8 C14 C13 51.3(2) . . . . ?
C18 C13 C14 O2 -46.2(2) . . . . ?
C12 C13 C14 O2 -169.08(15) . . . . ?
C17 C13 C14 O2 77.60(18) . . . . ?
C18 C13 C14 C15 -161.71(18) . . . . ?
C12 C13 C14 C15 75.41(19) . . . . ?
C17 C13 C14 C15 -37.91(19) . . . . ?
C18 C13 C14 C8 73.0(2) . . . . ?
C12 C13 C14 C8 -49.8(2) . . . . ?
C17 C13 C14 C8 -163.17(15) . . . . ?
O2 C14 C15 C16 -79.2(2) . . . . ?
C8 C14 C15 C16 158.59(18) . . . . ?
C13 C14 C15 C16 33.6(2) . . . . ?
C14 C15 C16 C17 -16.0(2) . . . . ?
C15 C16 C17 C20 119.57(19) . . . . ?
C15 C16 C17 C13 -7.7(2) . . . . ?
C18 C13 C17 C20 26.8(3) . . . . ?
C12 C13 C17 C20 149.11(18) . . . . ?
C14 C13 C17 C20 -96.7(2) . . . . ?
C18 C13 C17 C16 151.54(18) . . . . ?
C12 C13 C17 C16 -86.19(19) . . . . ?
C14 C13 C17 C16 28.0(2) . . . . ?
C1 C10 C19 O3 -42.4(2) . . . . ?
C5 C10 C19 O3 -160.71(16) . . . . ?
C9 C10 C19 O3 80.6(2) . . . . ?
C16 C17 C20 C22 -31.6(3) . . . . ?
C13 C17 C20 C22 89.3(3) . . . . ?
C16 C17 C20 C21 143.70(18) . . . . ?
C13 C17 C20 C21 -95.4(2) . . . . ?
C23 O4 C21 C20 -1.1(2) . . . . ?
C22 C20 C21 O4 1.5(2) . . . . ?
C17 C20 C21 O4 -174.73(17) . . . . ?
C17 C20 C22 C23 174.4(2) . . . . ?
C21 C20 C22 C23 -1.4(2) . . . . ?
C21 O4 C23 O5 179.6(2) . . . . ?
C21 O4 C23 C22 0.4(2) . . . . ?
C20 C22 C23 O5 -178.4(2) . . . . ?
C20 C22 C23 O4 0.7(2) . . . . ?
